data_2023354
loop_
_publ_author_name
'Groneck, Erin N.'
'Peek, Nathan'
'Lynch, Will E.'
'Padgett, Clifford W.'

_publ_section_title
;
 Crystal structures of zinc(II) coordination complexes with isoquinoline
 N-oxide
;
_journal_coeditor_code HB8119
_journal_issue 2
_journal_name_full 'Acta Crystallographica Section E Crystallographic Communications'
_journal_paper_doi 10.1107/S2056989025000180
_journal_volume 81
_journal_year 2025
_chemical_formula_iupac '[Zn (C9 H7 N1 O1)6] (Cl O4)2'
_chemical_formula_moiety 'C54 H42 N6 O6 Zn 2+, 2(Cl O4 -)'
_chemical_formula_sum 'C54 H42 Cl2 N6 O14 Zn'
_chemical_formula_weight 1135.20
_chemical_name_systematic
;
Hexakis(isoquinoline <i>N</i>-oxide-\k<i>O</i>)zinc(II)
bis(perchlorate)
;
_space_group_crystal_system trigonal
_space_group_IT_number 148
_space_group_name_Hall '-R 3'
_space_group_name_H-M_alt 'R -3 :H'
_atom_sites_solution_hydrogens geom
_atom_sites_solution_primary dual
_audit_creation_method
;
Olex2 1.5
(compiled 2024.02.16 svn.r378c4104 for OlexSys, GUI svn.r6928)
;
_cell_angle_alpha 90
_cell_angle_beta 90
_cell_angle_gamma 120
_cell_formula_units_Z 3
_cell_length_a 12.8217(4)
_cell_length_b 12.8217(4)
_cell_length_c 26.5684(9)
_cell_measurement_reflns_used 13112
_cell_measurement_temperature 170
_cell_measurement_theta_max 33.0330
_cell_measurement_theta_min 2.3710
_cell_volume 3782.6(2)
_computing_cell_refinement
;
CrysAlisPro 1.171.39.46b (Rigaku OD, 2018)
;
_computing_data_collection
;
CrysAlisPro 1.171.39.46b (Rigaku OD, 2018)
;
_computing_data_reduction
;
CrysAlisPro 1.171.39.46b (Rigaku OD, 2018)
;
_computing_molecular_graphics
;
Olex2 1.5 (Dolomanov <i>et al.</i>,  2009)
;
_computing_publication_material
;
Olex2 1.5 (Dolomanov <i>et al.</i>,  2009)
;
_computing_structure_refinement
;
SHELXL 2018/3 (Sheldrick, 2015b)
;
_computing_structure_solution
;
<i>SHELXT</i> (Sheldrick, 2015a)
;
_diffrn_ambient_temperature 170
_diffrn_detector 'CCD plate'
_diffrn_measured_fraction_theta_full 1.000
_diffrn_measured_fraction_theta_max 1.000
_diffrn_measurement_device 'abstract diffractometer'
_diffrn_measurement_device_type 'XtaLAB Mini'
_diffrn_measurement_method '\w scans'
_diffrn_radiation_monochromator graphite
_diffrn_radiation_probe x-ray
_diffrn_radiation_type 'Mo K\a'
_diffrn_radiation_wavelength 0.71073
_diffrn_reflns_av_R_equivalents 0.0174
_diffrn_reflns_av_unetI/netI 0.0086
_diffrn_reflns_limit_h_max 15
_diffrn_reflns_limit_h_min -15
_diffrn_reflns_limit_k_max 15
_diffrn_reflns_limit_k_min -15
_diffrn_reflns_limit_l_max 31
_diffrn_reflns_limit_l_min -31
_diffrn_reflns_number 11238
_diffrn_reflns_theta_full 25.242
_diffrn_reflns_theta_max 25.342
_diffrn_reflns_theta_min 1.988
_diffrn_source 'fine-focus sealed X-ray tube'
_exptl_absorpt_coefficient_mu 0.669
_exptl_absorpt_correction_T_max 1.00000
_exptl_absorpt_correction_T_min 0.91346
_exptl_absorpt_correction_type multi-scan
_exptl_absorpt_process_details
;
(CrysAlisPro; Rigaku OD, 2019)
;
_exptl_crystal_colour 'clear colourless'
_exptl_crystal_density_diffrn 1.495
_exptl_crystal_description prism
_exptl_crystal_F_000 1752
_exptl_crystal_size_max 0.2
_exptl_crystal_size_mid 0.2
_exptl_crystal_size_min 0.15
_refine_diff_density_max 0.303
_refine_diff_density_min -0.251
_refine_ls_extinction_method none
_refine_ls_goodness_of_fit_ref 1.063
_refine_ls_hydrogen_treatment constr
_refine_ls_matrix_type full
_refine_ls_number_parameters 117
_refine_ls_number_reflns 1545
_refine_ls_number_restraints 0
_refine_ls_restrained_S_all 1.063
_refine_ls_R_factor_all 0.0301
_refine_ls_R_factor_gt 0.0277
_refine_ls_shift/su_max 0.000
_refine_ls_shift/su_mean 0.000
_refine_ls_structure_factor_coef Fsqd
_refine_ls_weighting_details 'w=1/[\s^2^(Fo^2^)+(0.0393P)^2^+4.8988P] where P=(Fo^2^+2Fc^2^)/3'
_refine_ls_weighting_scheme calc
_refine_ls_wR_factor_gt 0.0750
_refine_ls_wR_factor_ref 0.0767
_reflns_number_gt 1450
_reflns_number_total 1545
_reflns_threshold_expression 'I > 2\s(I)'
_cod_data_source_file hb8119.cif
_cod_data_source_block IV
_cod_original_cell_volume 3782.6(3)
_cod_original_sg_symbol_H-M 'R -3'
_cod_database_code 2023354
_shelx_space_group_comment
;
The symmetry employed for this shelxl refinement is uniquely defined
by the following loop, which should always be used as a source of
symmetry information in preference to the above space-group names.
They are only intended as comments.
;
_shelx_estimated_absorpt_t_min 0.878
_shelx_estimated_absorpt_t_max 0.906

loop_
_space_group_symop_operation_xyz
'x, y, z'
'-y, x-y, z'
'-x+y, -x, z'
'x+2/3, y+1/3, z+1/3'
'-y+2/3, x-y+1/3, z+1/3'
'-x+y+2/3, -x+1/3, z+1/3'
'x+1/3, y+2/3, z+2/3'
'-y+1/3, x-y+2/3, z+2/3'
'-x+y+1/3, -x+2/3, z+2/3'
'-x, -y, -z'
'y, -x+y, -z'
'x-y, x, -z'
'-x+2/3, -y+1/3, -z+1/3'
'y+2/3, -x+y+1/3, -z+1/3'
'x-y+2/3, x+1/3, -z+1/3'
'-x+1/3, -y+2/3, -z+2/3'
'y+1/3, -x+y+2/3, -z+2/3'
'x-y+1/3, x+2/3, -z+2/3'

loop_
_atom_site_type_symbol
_atom_site_label
_atom_site_fract_x
_atom_site_fract_y
_atom_site_fract_z
_atom_site_U_iso_or_equiv
_atom_site_adp_type
_atom_site_calc_flag
_atom_site_occupancy
_atom_site_disorder_assembly
_atom_site_disorder_group
C C1 0.57812(14) 0.42465(14) 0.46049(6) 0.0306(3) Uani d 1 . .
H H1 0.516846 0.343592 0.466025 0.037 Uiso calc 1 . .
N N1 0.61267(12) 0.46273(12) 0.41383(5) 0.0307(3) Uani d 1 . .
O O1 0.56235(10) 0.38624(11) 0.37552(4) 0.0362(3) Uani d 1 . .
Zn Zn1 0.666667 0.333333 0.333333 0.03070(15) Uani d 1 . .
C C2 0.63025(14) 0.50170(15) 0.50200(6) 0.0319(4) Uani d 1 . .
C C3 0.59763(17) 0.45964(18) 0.55216(6) 0.0405(4) Uani d 1 . .
H H3 0.538797 0.378022 0.558427 0.049 Uiso calc 1 . .
C C4 0.6517(2) 0.5376(2) 0.59144(7) 0.0517(5) Uani d 1 . .
H H4 0.630487 0.509631 0.625046 0.062 Uiso calc 1 . .
C C5 0.7383(2) 0.6590(2) 0.58245(8) 0.0561(6) Uani d 1 . .
H H5 0.774576 0.711886 0.610150 0.067 Uiso calc 1 . .
C C6 0.77093(18) 0.70187(19) 0.53467(8) 0.0489(5) Uani d 1 . .
H H6 0.829315 0.784090 0.529361 0.059 Uiso calc 1 . .
C C7 0.71806(15) 0.62420(15) 0.49288(7) 0.0363(4) Uani d 1 . .
C C8 0.74836(16) 0.66040(15) 0.44206(7) 0.0393(4) Uani d 1 . .
H H8 0.805433 0.741987 0.434702 0.047 Uiso calc 1 . .
C C9 0.69756(16) 0.58101(15) 0.40386(7) 0.0367(4) Uani d 1 . .
H H9 0.720339 0.606689 0.370095 0.044 Uiso calc 1 . .
Cl Cl1 1.000000 1.000000 0.38486(3) 0.03933(19) Uani d 1 . .
O O2 1.000000 1.000000 0.43897(9) 0.0641(7) Uani d 1 . .
O O3 0.9353(2) 0.88066(16) 0.36730(7) 0.1013(8) Uani d 1 . .

loop_
_atom_site_aniso_label
_atom_site_aniso_U_11
_atom_site_aniso_U_22
_atom_site_aniso_U_33
_atom_site_aniso_U_12
_atom_site_aniso_U_13
_atom_site_aniso_U_23
C1 0.0301(8) 0.0300(8) 0.0354(8) 0.0177(7) 0.0042(6) 0.0021(6)
N1 0.0319(7) 0.0323(7) 0.0308(7) 0.0183(6) 0.0013(5) -0.0015(5)
O1 0.0361(6) 0.0409(7) 0.0315(6) 0.0191(5) -0.0016(5) -0.0074(5)
Zn1 0.03368(18) 0.03368(18) 0.0248(2) 0.01684(9) 0.000 0.000
C2 0.0352(8) 0.0367(9) 0.0333(8) 0.0251(7) 0.0012(6) -0.0008(7)
C3 0.0509(10) 0.0499(10) 0.0355(9) 0.0364(9) 0.0041(8) 0.0028(8)
C4 0.0705(14) 0.0764(15) 0.0340(9) 0.0560(13) -0.0039(9) -0.0049(9)
C5 0.0670(14) 0.0700(14) 0.0467(11) 0.0457(12) -0.0180(10) -0.0249(10)
C6 0.0466(11) 0.0447(11) 0.0599(13) 0.0263(9) -0.0103(9) -0.0183(9)
C7 0.0356(9) 0.0357(9) 0.0439(10) 0.0226(7) -0.0020(7) -0.0059(7)
C8 0.0379(9) 0.0289(8) 0.0506(10) 0.0163(7) 0.0052(8) 0.0022(7)
C9 0.0395(9) 0.0342(9) 0.0383(9) 0.0198(8) 0.0081(7) 0.0072(7)
Cl1 0.0419(3) 0.0419(3) 0.0343(4) 0.02093(13) 0.000 0.000
O2 0.0798(12) 0.0798(12) 0.0326(13) 0.0399(6) 0.000 0.000
O3 0.148(2) 0.0507(10) 0.0655(11) 0.0199(11) -0.0338(12) -0.0110(8)

loop_
_atom_type_symbol
_atom_type_description
_atom_type_scat_dispersion_real
_atom_type_scat_dispersion_imag
_atom_type_scat_source
C C 0.0033 0.0016 'International Tables Vol C Tables 4.2.6.8 and 6.1.1.4'
H H 0.0000 0.0000 'International Tables Vol C Tables 4.2.6.8 and 6.1.1.4'
Cl Cl 0.1484 0.1585 'International Tables Vol C Tables 4.2.6.8 and 6.1.1.4'
N N 0.0061 0.0033 'International Tables Vol C Tables 4.2.6.8 and 6.1.1.4'
O O 0.0106 0.0060 'International Tables Vol C Tables 4.2.6.8 and 6.1.1.4'
Zn Zn 0.2839 1.4301 'International Tables Vol C Tables 4.2.6.8 and 6.1.1.4'

loop_
_geom_angle_atom_site_label_1
_geom_angle_atom_site_label_2
_geom_angle_atom_site_label_3
_geom_angle_site_symmetry_1
_geom_angle_site_symmetry_3
_geom_angle
_geom_angle_publ_flag
N1 C1 H1 . . 119.3 ?
N1 C1 C2 . . 121.39(15) ?
C2 C1 H1 . . 119.3 ?
C1 N1 O1 . . 119.54(13) ?
C1 N1 C9 . . 121.29(14) ?
O1 N1 C9 . . 119.15(13) ?
N1 O1 Zn1 . . 119.49(9) ?
O1 Zn1 O1 17 3_665 85.82(4) ?
O1 Zn1 O1 18_545 2_655 85.82(4) ?
O1 Zn1 O1 18_545 3_665 180.0 ?
O1 Zn1 O1 16_655 . 180.00(6) ?
O1 Zn1 O1 16_655 3_665 85.82(4) ?
O1 Zn1 O1 17 . 85.82(4) ?
O1 Zn1 O1 3_665 . 94.18(4) ?
O1 Zn1 O1 2_655 3_665 94.18(4) ?
O1 Zn1 O1 16_655 18_545 94.18(4) ?
O1 Zn1 O1 18_545 . 85.82(4) ?
O1 Zn1 O1 16_655 17 94.18(4) ?
O1 Zn1 O1 2_655 . 94.18(4) ?
O1 Zn1 O1 18_545 17 94.18(4) ?
O1 Zn1 O1 16_655 2_655 85.82(4) ?
O1 Zn1 O1 17 2_655 180.0 ?
C1 C2 C3 . . 121.52(16) ?
C1 C2 C7 . . 118.53(15) ?
C3 C2 C7 . . 119.95(16) ?
C2 C3 H3 . . 120.3 ?
C4 C3 C2 . . 119.50(19) ?
C4 C3 H3 . . 120.3 ?
C3 C4 H4 . . 119.7 ?
C3 C4 C5 . . 120.60(19) ?
C5 C4 H4 . . 119.7 ?
C4 C5 H5 . . 119.4 ?
C6 C5 C4 . . 121.12(18) ?
C6 C5 H5 . . 119.4 ?
C5 C6 H6 . . 119.9 ?
C5 C6 C7 . . 120.2(2) ?
C7 C6 H6 . . 119.9 ?
C6 C7 C2 . . 118.61(17) ?
C6 C7 C8 . . 124.03(17) ?
C8 C7 C2 . . 117.36(15) ?
C7 C8 H8 . . 119.4 ?
C9 C8 C7 . . 121.24(16) ?
C9 C8 H8 . . 119.4 ?
N1 C9 H9 . . 119.9 ?
C8 C9 N1 . . 120.12(16) ?
C8 C9 H9 . . 119.9 ?
O3 Cl1 O2 2_765 . 109.37(8) ?
O3 Cl1 O2 3_675 . 109.37(8) ?
O3 Cl1 O2 . . 109.37(8) ?
O3 Cl1 O3 . 3_675 109.58(8) ?
O3 Cl1 O3 2_765 . 109.58(8) ?
O3 Cl1 O3 2_765 3_675 109.57(8) ?

loop_
_geom_bond_atom_site_label_1
_geom_bond_atom_site_label_2
_geom_bond_site_symmetry_2
_geom_bond_distance
_geom_bond_publ_flag
C1 H1 . 0.9500 ?
C1 N1 . 1.325(2) ?
C1 C2 . 1.407(2) ?
N1 O1 . 1.3346(17) ?
N1 C9 . 1.380(2) ?
O1 Zn1 . 2.1008(11) ?
C2 C3 . 1.420(2) ?
C2 C7 . 1.423(2) ?
C3 H3 . 0.9500 ?
C3 C4 . 1.370(3) ?
C4 H4 . 0.9500 ?
C4 C5 . 1.408(3) ?
C5 H5 . 0.9500 ?
C5 C6 . 1.363(3) ?
C6 H6 . 0.9500 ?
C6 C7 . 1.417(3) ?
C7 C8 . 1.418(3) ?
C8 H8 . 0.9500 ?
C8 C9 . 1.352(3) ?
C9 H9 . 0.9500 ?
Cl1 O2 . 1.438(2) ?
Cl1 O3 3_675 1.4063(18) ?
Cl1 O3 2_765 1.4062(18) ?
Cl1 O3 . 1.4063(18) ?

loop_
_geom_torsion_atom_site_label_1
_geom_torsion_atom_site_label_2
_geom_torsion_atom_site_label_3
_geom_torsion_atom_site_label_4
_geom_torsion_site_symmetry_1
_geom_torsion_site_symmetry_2
_geom_torsion_site_symmetry_3
_geom_torsion_site_symmetry_4
_geom_torsion
_geom_torsion_publ_flag
C1 N1 O1 Zn1 . . . . -112.28(13) ?
C1 N1 C9 C8 . . . . 0.8(2) ?
C1 C2 C3 C4 . . . . 179.35(15) ?
C1 C2 C7 C6 . . . . -179.82(15) ?
C1 C2 C7 C8 . . . . -0.7(2) ?
N1 C1 C2 C3 . . . . -176.87(15) ?
N1 C1 C2 C7 . . . . 2.8(2) ?
O1 N1 C9 C8 . . . . 179.02(15) ?
C2 C1 N1 O1 . . . . 178.91(13) ?
C2 C1 N1 C9 . . . . -2.9(2) ?
C2 C3 C4 C5 . . . . 0.5(3) ?
C2 C7 C8 C9 . . . . -1.3(2) ?
C3 C2 C7 C6 . . . . -0.2(2) ?
C3 C2 C7 C8 . . . . 178.97(15) ?
C3 C4 C5 C6 . . . . -0.2(3) ?
C4 C5 C6 C7 . . . . -0.2(3) ?
C5 C6 C7 C2 . . . . 0.4(3) ?
C5 C6 C7 C8 . . . . -178.66(18) ?
C6 C7 C8 C9 . . . . 177.79(17) ?
C7 C2 C3 C4 . . . . -0.3(2) ?
C7 C8 C9 N1 . . . . 1.3(3) ?
C9 N1 O1 Zn1 . . . . 69.45(16) ?
